data_2212935
loop_
_publ_author_name
'\"Ozbey, S\"uheyla '
'Karayel, Arzu'
'Y\?ilmaz, Ayhan'
'Uluda\(g, Nes\.im\.i'

_publ_section_title
;
 Ethyl
 2-(9-methylsulfonyl-1-oxo-2,3,4,9-tetrahydro-1<i>H</i>-carbazol-2-yl)acetate
;
_journal_coeditor_code IM2003
_journal_issue 4
_journal_name_full 'Acta Crystallographica Section E'
_journal_page_first o1623
_journal_page_last o1625
_journal_paper_doi 10.1107/S1600536807006939
_journal_volume 63
_journal_year 2007
_chemical_formula_iupac 'C17 H19 N O5 S'
_chemical_formula_moiety 'C17 H19 N O5 S'
_chemical_formula_sum 'C17 H19 N O5 S'
_chemical_formula_weight 349.39
_chemical_name_systematic
;
Ethyl 2-(9-methylsulfonyl-1-oxo-2,3,4,9-tetrahydro-1H-carbazol-2-yl)acetate
;
_space_group_IT_number 2
_symmetry_cell_setting triclinic
_symmetry_space_group_name_Hall '-P 1'
_symmetry_space_group_name_H-M 'P -1'
_audit_creation_method 'WinGX routine CIF_UPDATE'
_cell_angle_alpha 78.841(7)
_cell_angle_beta 78.020(10)
_cell_angle_gamma 81.330(10)
_cell_formula_units_Z 4
_cell_length_a 8.6510(10)
_cell_length_b 12.3200(10)
_cell_length_c 16.605(2)
_cell_measurement_reflns_used 16
_cell_measurement_temperature 295(2)
_cell_measurement_theta_max 42.01
_cell_measurement_theta_min 20.74
_cell_volume 1687.2(3)
_computing_cell_refinement 'CAD-4 EXPRESS'
_computing_data_collection 'CAD-4 EXPRESS (Enraf--Nonius, 1994)'
_computing_data_reduction 'XCAD4 (Harms & Wocadlo, 1995)'
_computing_molecular_graphics 'ORTEP-3 for Windows (Farrugia, 1997) and PLATON (Spek, 1990)'
_computing_publication_material 'WinGX (Farrugia, 1999)'
_computing_structure_refinement 'SHELXL97 (Sheldrick, 1997)'
_computing_structure_solution 'SIR92 (Altomare <i>et al.</i>,  1993)'
_diffrn_measured_fraction_theta_full 0.924
_diffrn_measured_fraction_theta_max 0.924
_diffrn_measurement_device '\k-geometry diffractometer'
_diffrn_measurement_device_type 'Enraf--Nonius TurboCAD-4'
_diffrn_measurement_method 'non-profiled \w'
_diffrn_radiation_type CuK\a
_diffrn_radiation_wavelength 1.54184
_diffrn_reflns_av_R_equivalents 0.0538
_diffrn_reflns_limit_h_max 10
_diffrn_reflns_limit_h_min 0
_diffrn_reflns_limit_k_max 15
_diffrn_reflns_limit_k_min -15
_diffrn_reflns_limit_l_max 20
_diffrn_reflns_limit_l_min -20
_diffrn_reflns_number 6766
_diffrn_reflns_theta_full 74.23
_diffrn_reflns_theta_max 74.23
_diffrn_reflns_theta_min 2.76
_diffrn_standards_decay_% -7
_diffrn_standards_interval_time 120
_diffrn_standards_number 3
_exptl_absorpt_coefficient_mu 1.945
_exptl_absorpt_correction_T_max 0.7883
_exptl_absorpt_correction_T_min 0.4286
_exptl_absorpt_correction_type psi-scan
_exptl_absorpt_process_details '(North <i>et al.</i>,  1968)'
_exptl_crystal_colour colorless
_exptl_crystal_density_diffrn 1.375
_exptl_crystal_density_method 'not measured'
_exptl_crystal_description prism
_exptl_crystal_F_000 736
_exptl_crystal_size_max 0.54
_exptl_crystal_size_mid 0.48
_exptl_crystal_size_min 0.12
_refine_diff_density_max 0.638
_refine_diff_density_min -0.473
_refine_ls_extinction_method none
_refine_ls_goodness_of_fit_ref 1.025
_refine_ls_hydrogen_treatment mixed
_refine_ls_matrix_type full
_refine_ls_number_parameters 443
_refine_ls_number_reflns 6359
_refine_ls_number_restraints 3
_refine_ls_restrained_S_all 1.066
_refine_ls_R_factor_gt 0.0704
_refine_ls_shift/su_max 0.014
_refine_ls_structure_factor_coef Fsqd
_refine_ls_weighting_details 'calc w=1/[\s^2^(Fo^2^)+(0.1403P)^2^+0.2784P] where P=(Fo^2^+2Fc^2^)/3'
_refine_ls_weighting_scheme calc
_refine_ls_wR_factor_ref 0.2232
_reflns_number_gt 4267
_reflns_number_total 6359
_reflns_threshold_expression I>2\s(I)
_cod_data_source_file im2003.cif
_cod_data_source_block I
_cod_database_code 2212935
_cod_database_fobs_code 2212935

loop_
_symmetry_equiv_pos_as_xyz
'x, y, z'
'-x, -y, -z'

loop_
_atom_site_type_symbol
_atom_site_label
_atom_site_fract_x
_atom_site_fract_y
_atom_site_fract_z
_atom_site_U_iso_or_equiv
_atom_site_adp_type
_atom_site_calc_flag
_atom_site_refinement_flags
_atom_site_occupancy
S S1 -0.32112(11) 0.02271(9) 0.88393(6) 0.0434(3) Uani d D 1
S S1' 0.72350(11) 0.42416(9) 0.69110(7) 0.0470(3) Uani d D 1
N N1 -0.1843(4) -0.0002(3) 0.7999(2) 0.0413(8) Uani d . 1
C C14 0.1727(5) 0.3106(3) 0.8554(3) 0.0461(10) Uani d . 1
O O3 0.2368(4) 0.3163(3) 0.9212(2) 0.0567(8) Uani d . 1
C C14' 0.1878(6) 0.7465(4) 0.7855(3) 0.0560(12) Uani d . 1
O O1' 0.3871(4) 0.5457(3) 0.7743(2) 0.0592(9) Uani d . 1
N N1' 0.5615(4) 0.3864(3) 0.6658(2) 0.0395(8) Uani d . 1
O O2' 0.2897(5) 0.8020(3) 0.7435(3) 0.0779(11) Uani d . 1
O O2 0.0608(4) 0.3736(3) 0.8362(2) 0.0655(9) Uani d . 1
O O1 0.0021(4) 0.1133(3) 0.88955(18) 0.0588(9) Uani d . 1
O O3' 0.1320(5) 0.7485(3) 0.8651(3) 0.0787(11) Uani d . 1
C C1' 0.4511(4) 0.3429(3) 0.5639(3) 0.0402(9) Uani d . 1
C C13 0.2620(5) 0.2210(3) 0.8099(3) 0.0435(9) Uani d . 1
H H10 0.2987 0.1594 0.8501 0.052 Uiso calc R 1
H H11 0.3552 0.2491 0.7731 0.052 Uiso calc R 1
C C4 -0.2003(5) -0.0615(3) 0.7391(2) 0.0393(9) Uani d . 1
C C12 0.0327(4) 0.1153(3) 0.8145(2) 0.0375(8) Uani d . 1
C C16' 0.3364(10) 0.7343(6) 0.9435(5) 0.114(3) Uani d . 1
H H14' 0.2897 0.6786 0.9867 0.17 Uiso calc R 1
H H15' 0.3968 0.7759 0.9665 0.17 Uiso calc R 1
H H16' 0.4052 0.699 0.9004 0.17 Uiso calc R 1
C C11 0.1662(5) 0.1774(3) 0.7583(3) 0.0390(9) Uani d . 1
C C2 0.0253(4) 0.0273(3) 0.6936(2) 0.0378(8) Uani d . 1
C C15 0.1651(7) 0.4056(5) 0.9674(4) 0.0715(15) Uani d . 1
H H12 0.0537 0.3975 0.9895 0.086 Uiso calc R 1
H H13 0.1718 0.477 0.9308 0.086 Uiso calc R 1
C C9 0.1784(5) 0.0651(4) 0.6447(3) 0.0514(11) Uani d . 1
H H4 0.1571 0.1272 0.6011 0.062 Uiso calc R 1
H H5 0.2414 0.005 0.6185 0.062 Uiso calc R 1
C C10 0.2704(5) 0.1007(4) 0.7017(3) 0.0478(10) Uani d . 1
H H2 0.3582 0.1389 0.668 0.057 Uiso calc R 1
H H3 0.3146 0.0351 0.7359 0.057 Uiso calc R 1
C C11' 0.2072(5) 0.6197(3) 0.6800(3) 0.0431(9) Uani d D 1
C C2' 0.3595(4) 0.4402(3) 0.5921(2) 0.0397(9) Uani d . 1
C C9' 0.2079(5) 0.5013(4) 0.5690(3) 0.0477(10) Uani d . 1
H H5' 0.1463 0.4497 0.5558 0.057 Uiso calc R 1
H H4' 0.2316 0.5574 0.5198 0.057 Uiso calc R 1
C C5' 0.6757(5) 0.2129(3) 0.6020(3) 0.0468(10) Uani d . 1
H H9' 0.756 0.1902 0.6333 0.056 Uiso calc R 1
C C1 -0.0704(4) -0.0454(3) 0.6731(2) 0.0378(8) Uani d . 1
C C8' 0.4345(5) 0.2808(4) 0.5049(3) 0.0467(10) Uani d . 1
H H6' 0.3566 0.3041 0.4722 0.056 Uiso calc R 1
C C6 -0.2919(6) -0.1830(4) 0.6697(3) 0.0555(12) Uani d . 1
H H8 -0.3652 -0.2302 0.6682 0.067 Uiso calc R 1
C C3' 0.4253(4) 0.4649(3) 0.6531(3) 0.0383(9) Uani d . 1
C C5 -0.3127(5) -0.1296(4) 0.7378(3) 0.0518(11) Uani d . 1
H H9 -0.3994 -0.1391 0.7812 0.062 Uiso calc R 1
C C4' 0.5740(4) 0.3100(3) 0.6102(3) 0.0388(9) Uani d . 1
C C3 -0.0439(4) 0.0538(3) 0.7692(2) 0.0363(8) Uani d . 1
C C10' 0.1115(5) 0.5567(4) 0.6407(3) 0.0495(10) Uani d . 1
H H3' 0.0634 0.5 0.6836 0.059 Uiso calc R 1
H H2' 0.0261 0.6082 0.6204 0.059 Uiso calc R 1
C C13' 0.1054(5) 0.6711(4) 0.7511(3) 0.0525(11) Uani d . 1
H H10' 0.0699 0.6119 0.7959 0.063 Uiso calc R 1
H H11' 0.0118 0.7135 0.7323 0.063 Uiso calc R 1
C C12' 0.3490(5) 0.5439(3) 0.7082(3) 0.0415(9) Uani d . 1
C C6' 0.6520(5) 0.1510(4) 0.5451(3) 0.0527(11) Uani d . 1
H H8' 0.7165 0.0844 0.5394 0.063 Uiso calc R 1
C C15' 0.2119(8) 0.8088(5) 0.9086(4) 0.0861(19) Uani d . 1
H H13' 0.2573 0.8706 0.87 0.103 Uiso calc R 1
H H12' 0.1358 0.8387 0.9529 0.103 Uiso calc R 1
C C7' 0.5345(6) 0.1851(4) 0.4960(3) 0.0554(11) Uani d . 1
H H7' 0.5245 0.1426 0.4572 0.066 Uiso calc R 1
C C7 -0.1639(6) -0.1683(4) 0.6031(3) 0.0543(11) Uani d . 1
H H7 -0.1537 -0.2048 0.5579 0.065 Uiso calc R 1
C C8 -0.0531(5) -0.0998(4) 0.6045(3) 0.0484(10) Uani d . 1
H H6 0.0324 -0.0897 0.5605 0.058 Uiso calc R 1
C C16 0.2497(10) 0.4009(6) 1.0359(5) 0.113(3) Uani d . 1
H H14 0.2404 0.3308 1.0726 0.169 Uiso calc R 1
H H15 0.2043 0.4604 1.0663 0.169 Uiso calc R 1
H H16 0.3599 0.4083 1.0136 0.169 Uiso calc R 1
C C17 -0.2414(6) -0.0549(5) 0.9674(3) 0.0656(14) Uani d . 1
H H19 -0.1489 -0.0241 0.9723 0.098 Uiso calc R 1
H H17 -0.2121 -0.1305 0.9584 0.098 Uiso calc R 1
H H18 -0.319 -0.0532 1.0179 0.098 Uiso calc R 1
O O4' 0.7200(4) 0.5403(3) 0.6645(2) 0.0646(10) Uani d . 1
O O4 -0.3361(4) 0.1373(3) 0.8884(2) 0.0646(9) Uani d . 1
O O5 -0.4592(3) -0.0230(3) 0.8765(2) 0.0655(10) Uani d D 1
C C17' 0.6946(6) 0.3929(5) 0.7987(3) 0.0680(14) Uani d . 1
H H19' 0.6055 0.4409 0.8221 0.102 Uiso calc R 1
H H18' 0.7882 0.4038 0.8172 0.102 Uiso calc R 1
H H17' 0.6739 0.3168 0.8165 0.102 Uiso calc R 1
O O5' 0.8559(3) 0.3518(3) 0.6568(2) 0.0645(9) Uani d D 1
H H1 0.112(5) 0.241(3) 0.722(3) 0.046(12) Uiso d . 1
H H1' 0.251(6) 0.675(3) 0.632(2) 0.075(16) Uiso d D 1

loop_
_atom_site_aniso_label
_atom_site_aniso_U_11
_atom_site_aniso_U_22
_atom_site_aniso_U_33
_atom_site_aniso_U_12
_atom_site_aniso_U_13
_atom_site_aniso_U_23
S1 0.0320(5) 0.0489(6) 0.0467(6) -0.0072(4) 0.0032(4) -0.0112(4)
S1' 0.0308(5) 0.0441(6) 0.0708(7) -0.0096(4) -0.0213(5) -0.0042(5)
N1 0.0324(16) 0.051(2) 0.0419(18) -0.0181(14) 0.0068(13) -0.0155(15)
C14 0.046(2) 0.042(2) 0.056(3) -0.0160(19) -0.016(2) -0.0056(19)
O3 0.063(2) 0.0498(18) 0.065(2) 0.0009(15) -0.0279(17) -0.0164(15)
C14' 0.046(3) 0.047(3) 0.074(3) 0.004(2) -0.012(2) -0.013(2)
O1' 0.0527(19) 0.065(2) 0.069(2) 0.0044(15) -0.0291(16) -0.0223(17)
N1' 0.0257(15) 0.0382(17) 0.058(2) -0.0051(13) -0.0145(14) -0.0081(15)
O2' 0.080(3) 0.062(2) 0.093(3) -0.029(2) -0.006(2) -0.012(2)
O2 0.062(2) 0.057(2) 0.086(3) 0.0086(16) -0.0359(19) -0.0196(18)
O1 0.062(2) 0.084(2) 0.0382(16) -0.0349(17) 0.0033(14) -0.0202(15)
O3' 0.065(2) 0.099(3) 0.081(3) -0.015(2) -0.008(2) -0.037(2)
C1' 0.0296(18) 0.043(2) 0.047(2) -0.0118(16) -0.0046(16) -0.0012(17)
C13 0.036(2) 0.047(2) 0.050(2) -0.0157(17) -0.0093(18) -0.0054(18)
C4 0.037(2) 0.040(2) 0.042(2) -0.0084(16) -0.0055(16) -0.0072(17)
C12 0.0334(19) 0.041(2) 0.039(2) -0.0100(16) -0.0013(15) -0.0089(16)
C16' 0.144(7) 0.094(5) 0.132(7) -0.028(5) -0.068(6) -0.032(5)
C11 0.0348(19) 0.042(2) 0.040(2) -0.0149(16) -0.0045(16) -0.0021(17)
C2 0.036(2) 0.040(2) 0.037(2) -0.0101(16) -0.0025(16) -0.0062(16)
C15 0.082(4) 0.064(3) 0.079(4) 0.004(3) -0.028(3) -0.032(3)
C9 0.048(2) 0.066(3) 0.039(2) -0.023(2) 0.0067(18) -0.011(2)
C10 0.040(2) 0.054(3) 0.048(2) -0.0201(19) 0.0041(18) -0.0073(19)
C11' 0.0333(19) 0.039(2) 0.057(3) -0.0032(16) -0.0141(18) -0.0031(19)
C2' 0.0292(18) 0.044(2) 0.048(2) -0.0096(16) -0.0124(16) -0.0010(18)
C9' 0.039(2) 0.049(2) 0.057(3) -0.0047(18) -0.0200(19) -0.003(2)
C5' 0.0303(19) 0.049(2) 0.059(3) -0.0091(17) -0.0039(18) -0.005(2)
C1 0.0368(19) 0.039(2) 0.038(2) -0.0074(16) -0.0063(16) -0.0063(16)
C8' 0.043(2) 0.056(3) 0.043(2) -0.0126(19) -0.0080(18) -0.0068(19)
C6 0.057(3) 0.056(3) 0.065(3) -0.018(2) -0.021(2) -0.018(2)
C3' 0.0312(18) 0.035(2) 0.050(2) -0.0079(15) -0.0128(16) -0.0025(17)
C5 0.043(2) 0.052(3) 0.064(3) -0.0154(19) -0.006(2) -0.013(2)
C4' 0.0290(18) 0.039(2) 0.049(2) -0.0112(15) -0.0072(16) -0.0018(17)
C3 0.0293(17) 0.040(2) 0.040(2) -0.0134(15) 0.0007(15) -0.0079(16)
C10' 0.031(2) 0.050(2) 0.068(3) -0.0022(18) -0.0183(19) -0.006(2)
C13' 0.042(2) 0.048(3) 0.066(3) -0.0034(19) -0.014(2) -0.006(2)
C12' 0.035(2) 0.040(2) 0.054(2) -0.0104(16) -0.0140(18) -0.0070(18)
C6' 0.042(2) 0.052(3) 0.060(3) -0.0059(19) 0.006(2) -0.014(2)
C15' 0.086(4) 0.091(5) 0.096(5) -0.012(4) -0.014(4) -0.053(4)
C7' 0.052(3) 0.061(3) 0.054(3) -0.013(2) 0.000(2) -0.019(2)
C7 0.066(3) 0.052(3) 0.054(3) -0.008(2) -0.020(2) -0.019(2)
C8 0.052(2) 0.051(3) 0.044(2) -0.006(2) -0.0081(19) -0.0146(19)
C16 0.142(7) 0.108(6) 0.116(6) 0.008(5) -0.066(5) -0.059(5)
C17 0.065(3) 0.076(3) 0.048(3) -0.014(3) -0.001(2) 0.003(2)
O4' 0.0473(18) 0.0454(18) 0.105(3) -0.0197(14) -0.0301(18) 0.0059(17)
O4 0.063(2) 0.0507(19) 0.075(2) 0.0025(16) 0.0029(18) -0.0215(17)
O5 0.0317(15) 0.090(3) 0.079(2) -0.0266(16) 0.0095(15) -0.0294(19)
C17' 0.063(3) 0.075(4) 0.072(3) -0.004(3) -0.037(3) -0.005(3)
O5' 0.0321(15) 0.072(2) 0.097(3) -0.0034(15) -0.0214(16) -0.0257(19)

loop_
_atom_type_symbol
_atom_type_description
_atom_type_scat_dispersion_real
_atom_type_scat_dispersion_imag
_atom_type_scat_source
C C 0.0181 0.0091 'International Tables Vol C Tables 4.2.6.8 and 6.1.1.4'
H H 0 0 'International Tables Vol C Tables 4.2.6.8 and 6.1.1.4'
N N 0.0311 0.018 'International Tables Vol C Tables 4.2.6.8 and 6.1.1.4'
O O 0.0492 0.0322 'International Tables Vol C Tables 4.2.6.8 and 6.1.1.4'
S S 0.3331 0.5567 'International Tables Vol C Tables 4.2.6.8 and 6.1.1.4'

loop_
_geom_angle_atom_site_label_1
_geom_angle_atom_site_label_2
_geom_angle_atom_site_label_3
_geom_angle
_geom_angle_publ_flag
O4 S1 O5 118.0(2) yes
O4 S1 N1 107.96(18) yes
O5 S1 N1 105.94(18) ?
O4 S1 C17 109.9(3) ?
O5 S1 C17 109.6(2) ?
N1 S1 C17 104.5(2) ?
O4' S1' O5' 119.4(2) yes
O4' S1' N1' 106.60(17) yes
O5' S1' N1' 105.59(18) ?
O4' S1' C17' 110.3(3) ?
O5' S1' C17' 109.0(2) ?
N1' S1' C17' 104.8(2) ?
C4 N1 C3 107.4(3) yes
C4 N1 S1 125.8(3) ?
C3 N1 S1 126.0(3) ?
O2 C14 O3 122.7(4) ?
O2 C14 C13 126.3(4) ?
O3 C14 C13 111.0(4) ?
C14 O3 C15 115.8(4) yes
O2' C14' O3' 124.1(5) ?
O2' C14' C13' 123.7(5) ?
O3' C14' C13' 112.1(4) ?
C4' N1' C3' 106.4(3) yes
C4' N1' S1' 122.3(3) ?
C3' N1' S1' 121.6(3) ?
C14' O3' C15' 118.0(5) yes
C8' C1' C4' 120.2(4) ?
C8' C1' C2' 132.2(4) ?
C4' C1' C2' 107.7(4) ?
C14 C13 C11 114.2(3) ?
C14 C13 H10 108.7 ?
C11 C13 H10 108.7 ?
C14 C13 H11 108.7 ?
C11 C13 H11 108.7 ?
H10 C13 H11 107.6 ?
C5 C4 C1 121.4(4) ?
C5 C4 N1 131.3(4) ?
C1 C4 N1 107.2(3) ?
O1 C12 C3 124.8(3) yes
O1 C12 C11 122.0(4) ?
C3 C12 C11 113.0(3) ?
C15' C16' H14' 109.5 ?
C15' C16' H15' 109.5 ?
H14' C16' H15' 109.5 ?
C15' C16' H16' 109.5 ?
H14' C16' H16' 109.5 ?
H15' C16' H16' 109.5 ?
C13 C11 C10 111.9(3) yes
C13 C11 C12 111.0(3) ?
C10 C11 C12 109.2(3) yes
C13 C11 H1 111(2) ?
C10 C11 H1 108(2) ?
C12 C11 H1 106(2) ?
C3 C2 C1 107.8(3) ?
C3 C2 C9 124.0(4) ?
C1 C2 C9 128.1(4) ?
O3 C15 C16 108.8(5) ?
O3 C15 H12 109.9 ?
C16 C15 H12 109.9 ?
O3 C15 H13 109.9 ?
C16 C15 H13 109.9 ?
H12 C15 H13 108.3 ?
C2 C9 C10 110.1(3) ?
C2 C9 H4 109.6 ?
C10 C9 H4 109.6 ?
C2 C9 H5 109.6 ?
C10 C9 H5 109.6 ?
H4 C9 H5 108.2 ?
C9 C10 C11 112.1(4) ?
C9 C10 H2 109.2 ?
C11 C10 H2 109.2 ?
C9 C10 H3 109.2 ?
C11 C10 H3 109.2 ?
H2 C10 H3 107.9 ?
C13' C11' C12' 110.9(4) ?
C13' C11' C10' 111.8(3) yes
C12' C11' C10' 110.7(3) ?
C13' C11' H1' 114(3) ?
C12' C11' H1' 106(3) ?
C10' C11' H1' 103(3) ?
C3' C2' C1' 108.0(3) ?
C3' C2' C9' 122.6(4) ?
C1' C2' C9' 129.1(4) ?
C2' C9' C10' 110.3(4) ?
C2' C9' H5' 109.6 ?
C10' C9' H5' 109.6 ?
C2' C9' H4' 109.6 ?
C10' C9' H4' 109.6 ?
H5' C9' H4' 108.1 ?
C4' C5' C6' 116.8(4) ?
C4' C5' H9' 121.6 ?
C6' C5' H9' 121.6 ?
C8 C1 C4 119.6(4) ?
C8 C1 C2 132.3(4) ?
C4 C1 C2 108.1(3) ?
C7' C8' C1' 118.9(4) ?
C7' C8' H6' 120.5 ?
C1' C8' H6' 120.5 ?
C5 C6 C7 122.0(4) ?
C5 C6 H8 119 ?
C7 C6 H8 119 ?
C2' C3' N1' 109.7(3) ?
C2' C3' C12' 124.2(4) ?
N1' C3' C12' 124.9(3) ?
C6 C5 C4 117.7(4) ?
C6 C5 H9 121.1 ?
C4 C5 H9 121.1 ?
C5' C4' C1' 121.4(4) ?
C5' C4' N1' 130.2(4) ?
C1' C4' N1' 108.2(3) ?
C2 C3 N1 109.5(3) ?
C2 C3 C12 122.6(3) ?
N1 C3 C12 127.4(3) ?
C9' C10' C11' 114.5(3) ?
C9' C10' H3' 108.6 ?
C11' C10' H3' 108.6 ?
C9' C10' H2' 108.6 ?
C11' C10' H2' 108.6 ?
H3' C10' H2' 107.6 ?
C11' C13' C14' 114.3(4) ?
C11' C13' H10' 108.7 ?
C14' C13' H10' 108.7 ?
C11' C13' H11' 108.7 ?
C14' C13' H11' 108.7 ?
H10' C13' H11' 107.6 ?
O1' C12' C3' 123.5(4) yes
O1' C12' C11' 121.6(4) ?
C3' C12' C11' 114.7(3) ?
C5' C6' C7' 122.5(4) ?
C5' C6' H8' 118.8 ?
C7' C6' H8' 118.8 ?
C16' C15' O3' 109.6(5) ?
C16' C15' H13' 109.8 ?
O3' C15' H13' 109.8 ?
C16' C15' H12' 109.8 ?
O3' C15' H12' 109.8 ?
H13' C15' H12' 108.2 ?
C8' C7' C6' 120.1(4) ?
C8' C7' H7' 120 ?
C6' C7' H7' 120 ?
C8 C7 C6 119.9(4) ?
C8 C7 H7 120 ?
C6 C7 H7 120 ?
C7 C8 C1 119.3(4) ?
C7 C8 H6 120.4 ?
C1 C8 H6 120.4 ?
C15 C16 H14 109.5 ?
C15 C16 H15 109.5 ?
H14 C16 H15 109.5 ?
C15 C16 H16 109.5 ?
H14 C16 H16 109.5 ?
H15 C16 H16 109.5 ?
S1 C17 H19 109.5 ?
S1 C17 H17 109.5 ?
H19 C17 H17 109.5 ?
S1 C17 H18 109.5 ?
H19 C17 H18 109.5 ?
H17 C17 H18 109.5 ?
S1' C17' H19' 109.5 ?
S1' C17' H18' 109.5 ?
H19' C17' H18' 109.5 ?
S1' C17' H17' 109.5 ?
H19' C17' H17' 109.5 ?
H18' C17' H17' 109.5 ?

loop_
_geom_bond_atom_site_label_1
_geom_bond_atom_site_label_2
_geom_bond_distance
_geom_bond_publ_flag
S1 O4 1.413(3) yes
S1 O5 1.432(3) yes
S1 N1 1.671(3) yes
S1 C17 1.731(5) ?
S1' O4' 1.411(3) yes
S1' O5' 1.432(3) yes
S1' N1' 1.696(3) yes
S1' C17' 1.726(5) ?
N1 C4 1.411(5) yes
N1 C3 1.426(4) yes
C14 O2 1.203(5) yes
C14 O3 1.342(5) yes
C14 C13 1.487(6) ?
O3 C15 1.452(6) yes
C14' O2' 1.213(6) yes
C14' O3' 1.314(6) yes
C14' C13' 1.507(6) ?
O1' C12' 1.216(5) yes
N1' C4' 1.419(5) yes
N1' C3' 1.432(5) yes
O1 C12 1.215(4) yes
O3' C15' 1.457(6) yes
C1' C8' 1.396(6) ?
C1' C4' 1.404(5) yes
C1' C2' 1.435(6) ?
C13 C11 1.522(5) ?
C13 H10 0.97 ?
C13 H11 0.97 ?
C4 C5 1.383(6) ?
C4 C1 1.405(5) yes
C12 C3 1.470(5) ?
C12 C11 1.527(5) ?
C16' C15' 1.446(9) ?
C16' H14' 0.96 ?
C16' H15' 0.96 ?
C16' H16' 0.96 ?
C11 C10 1.525(6) ?
C11 H1 1.00(4) ?
C2 C3 1.352(5) yes
C2 C1 1.436(5) ?
C2 C9 1.491(5) ?
C15 C16 1.461(8) ?
C15 H12 0.97 ?
C15 H13 0.97 ?
C9 C10 1.516(6) ?
C9 H4 0.97 ?
C9 H5 0.97 ?
C10 H2 0.97 ?
C10 H3 0.97 ?
C11' C13' 1.504(6) ?
C11' C12' 1.524(5) ?
C11' C10' 1.526(6) ?
C11' H1' 0.99(2) ?
C2' C3' 1.361(5) yes
C2' C9' 1.495(5) ?
C9' C10' 1.518(6) ?
C9' H5' 0.97 ?
C9' H4' 0.97 ?
C5' C4' 1.385(6) ?
C5' C6' 1.386(6) ?
C5' H9' 0.93 ?
C1 C8 1.401(5) ?
C8' C7' 1.366(6) ?
C8' H6' 0.93 ?
C6 C5 1.382(6) ?
C6 C7 1.399(7) ?
C6 H8 0.93 ?
C3' C12' 1.456(6) ?
C5 H9 0.93 ?
C10' H3' 0.97 ?
C10' H2' 0.97 ?
C13' H10' 0.97 ?
C13' H11' 0.97 ?
C6' C7' 1.399(7) ?
C6' H8' 0.93 ?
C15' H13' 0.97 ?
C15' H12' 0.97 ?
C7' H7' 0.93 ?
C7 C8 1.376(6) ?
C7 H7 0.93 ?
C8 H6 0.93 ?
C16 H14 0.96 ?
C16 H15 0.96 ?
C16 H16 0.96 ?
C17 H19 0.96 ?
C17 H17 0.96 ?
C17 H18 0.96 ?
C17' H19' 0.96 ?
C17' H18' 0.96 ?
C17' H17' 0.96 ?

loop_
_geom_hbond_atom_site_label_D
_geom_hbond_atom_site_label_H
_geom_hbond_atom_site_label_A
_geom_hbond_site_symmetry_A
_geom_hbond_distance_DH
_geom_hbond_distance_HA
_geom_hbond_distance_DA
_geom_hbond_angle_DHA
C5 H9 O5 . 0.93 2.27 2.845(6) 120
C5' H9' O5' . 0.93 2.42 2.866(6) 109
C17 H19 O1 . 0.96 2.34 3.091(7) 134
C17' H19' O1' . 0.96 2.32 3.075(7) 135
C17' H17' O4 1_655 0.96 2.31 3.237(7) 164
C17 H18 O5 2_457 0.96 2.52 3.433(6) 159
C17' H18' O2 1_655 0.96 2.40 3.314(7) 158

loop_
_geom_torsion_atom_site_label_1
_geom_torsion_atom_site_label_2
_geom_torsion_atom_site_label_3
_geom_torsion_atom_site_label_4
_geom_torsion
O4 S1 N1 C4 -132.5(4)
O5 S1 N1 C4 -5.2(4)
C17 S1 N1 C4 110.6(4)
O4 S1 N1 C3 35.9(4)
O5 S1 N1 C3 163.1(3)
C17 S1 N1 C3 -81.1(4)
O2 C14 O3 C15 -1.5(7)
C13 C14 O3 C15 176.3(4)
O4' S1' N1' C4' 119.0(3)
O5' S1' N1' C4' -8.9(4)
C17' S1' N1' C4' -124.0(3)
O4' S1' N1' C3' -22.3(4)
O5' S1' N1' C3' -150.2(3)
C17' S1' N1' C3' 94.7(4)
O2' C14' O3' C15' -8.8(8)
C13' C14' O3' C15' 173.7(4)
O2 C14 C13 C11 -25.5(6)
O3 C14 C13 C11 156.9(4)
C3 N1 C4 C5 178.9(4)
S1 N1 C4 C5 -11.0(7)
C3 N1 C4 C1 0.6(4)
S1 N1 C4 C1 170.7(3)
C14 C13 C11 C10 170.2(3)
C14 C13 C11 C12 -67.5(5)
O1 C12 C11 C13 6.9(6)
C3 C12 C11 C13 -169.1(3)
O1 C12 C11 C10 130.7(4)
C3 C12 C11 C10 -45.3(5)
C14 O3 C15 C16 -179.2(5)
C3 C2 C9 C10 19.5(6)
C1 C2 C9 C10 -157.4(4)
C2 C9 C10 C11 -47.4(5)
C13 C11 C10 C9 -175.0(3)
C12 C11 C10 C9 61.7(5)
C8' C1' C2' C3' 178.1(4)
C4' C1' C2' C3' 0.0(4)
C8' C1' C2' C9' 4.4(7)
C4' C1' C2' C9' -173.6(4)
C3' C2' C9' C10' -22.0(5)
C1' C2' C9' C10' 150.8(4)
C5 C4 C1 C8 -0.5(6)
N1 C4 C1 C8 178.0(4)
C5 C4 C1 C2 -179.0(4)
N1 C4 C1 C2 -0.4(4)
C3 C2 C1 C8 -178.1(4)
C9 C2 C1 C8 -0.8(7)
C3 C2 C1 C4 0.2(5)
C9 C2 C1 C4 177.4(4)
C4' C1' C8' C7' 3.1(6)
C2' C1' C8' C7' -174.7(4)
C1' C2' C3' N1' 0.8(4)
C9' C2' C3' N1' 174.9(4)
C1' C2' C3' C12' -167.4(4)
C9' C2' C3' C12' 6.7(6)
C4' N1' C3' C2' -1.3(4)
S1' N1' C3' C2' 145.3(3)
C4' N1' C3' C12' 166.8(4)
S1' N1' C3' C12' -46.6(5)
C7 C6 C5 C4 -1.1(7)
C1 C4 C5 C6 1.0(7)
N1 C4 C5 C6 -177.1(4)
C6' C5' C4' C1' 1.1(6)
C6' C5' C4' N1' 175.6(4)
C8' C1' C4' C5' -3.6(6)
C2' C1' C4' C5' 174.7(4)
C8' C1' C4' N1' -179.1(3)
C2' C1' C4' N1' -0.8(4)
C3' N1' C4' C5' -173.8(4)
S1' N1' C4' C5' 39.9(6)
C3' N1' C4' C1' 1.3(4)
S1' N1' C4' C1' -145.1(3)
C1 C2 C3 N1 0.2(5)
C9 C2 C3 N1 -177.2(4)
C1 C2 C3 C12 172.0(3)
C9 C2 C3 C12 -5.4(6)
C4 N1 C3 C2 -0.5(5)
S1 N1 C3 C2 -170.6(3)
C4 N1 C3 C12 -171.8(4)
S1 N1 C3 C12 18.1(6)
O1 C12 C3 C2 -157.2(4)
C11 C12 C3 C2 18.7(5)
O1 C12 C3 N1 13.1(7)
C11 C12 C3 N1 -171.1(4)
C2' C9' C10' C11' 46.3(5)
C13' C11' C10' C9' -179.2(4)
C12' C11' C10' C9' -55.0(5)
C12' C11' C13' C14' 63.3(5)
C10' C11' C13' C14' -172.6(4)
O2' C14' C13' C11' 31.8(6)
O3' C14' C13' C11' -150.7(4)
C2' C3' C12' O1' 160.9(4)
N1' C3' C12' O1' -5.5(6)
C2' C3' C12' C11' -14.5(6)
N1' C3' C12' C11' 179.1(3)
C13' C11' C12' O1' -13.8(6)
C10' C11' C12' O1' -138.4(4)
C13' C11' C12' C3' 161.7(3)
C10' C11' C12' C3' 37.1(5)
C4' C5' C6' C7' 1.7(6)
C14' O3' C15' C16' -90.0(7)
C1' C8' C7' C6' -0.4(7)
C5' C6' C7' C8' -2.1(7)
C5 C6 C7 C8 0.7(7)
C6 C7 C8 C1 -0.1(7)
C4 C1 C8 C7 0.0(6)
C2 C1 C8 C7 178.0(4)
